data_4020400
loop_
_publ_author_name
'Bang-Tun Zhao'
'Mar\'ia-Jes\'us Blesa'
'Nicolas Mercier'
'Franck Le Derf'
'Marc Sall\'e'

_journal_name_full 'Journal of Organic Chemistry'
_journal_page_first 6254
_journal_page_last 6257
_journal_paper_doi 10.1021/jo0505876
_journal_volume 70
_journal_year 2005
_chemical_absolute_configuration ad
_chemical_formula_moiety 'C117 H149 Cl2 N5 O8 S8'
_chemical_formula_sum 'C117 H149 Cl2 N5 O8 S8'
_chemical_formula_weight 2080.44
_space_group_IT_number 19
_symmetry_cell_setting orthorhombic
_symmetry_space_group_name_Hall 'P 2ac 2ab'
_symmetry_space_group_name_H-M 'P 21 21 21'
_cell_angle_alpha 90
_cell_angle_beta 90
_cell_angle_gamma 90
_cell_formula_units_Z 4
_cell_length_a 12.9144(9)
_cell_length_b 23.4190(13)
_cell_length_c 38.574(3)
_cell_measurement_temperature 293(2)
_cell_volume 11666.4(14)
_exptl_crystal_density_diffrn 1.185
_cod_database_code 4020400

loop_
_symmetry_equiv_pos_as_xyz
'x, y, z'
'-x+1/2, -y, z+1/2'
'x+1/2, -y+1/2, -z'
'-x, y+1/2, -z+1/2'

loop_
_atom_site_label
_atom_site_type_symbol
_atom_site_fract_x
_atom_site_fract_y
_atom_site_fract_z
_atom_site_U_iso_or_equiv
_atom_site_adp_type
_atom_site_occupancy
_atom_site_calc_flag
_atom_site_refinement_flags
_atom_site_disorder_group
_atom_site_disorder_assembly
S3 S 0.89772(14) 0.06954(8) 0.82358(5) 0.0381(4) Uani 1 d . . .
S1 S 0.92152(14) 0.25307(8) 0.81044(5) 0.0401(4) Uani 1 d . . .
S2 S 1.08577(13) 0.14101(9) 0.80924(5) 0.0414(5) Uani 1 d . . .
S4 S 0.71086(14) -0.02099(8) 0.82392(5) 0.0387(4) Uani 1 d . . .
S5 S 0.75079(13) 0.16591(8) 0.81933(5) 0.0377(4) Uani 1 d . . .
S6 S 0.55636(13) 0.07092(8) 0.81673(5) 0.0374(4) Uani 1 d . . .
O6 O 1.0242(3) 0.1975(2) 0.68232(12) 0.0386(11) Uiso 1 d . . .
O5 O 0.8242(3) 0.2241(2) 0.69225(12) 0.0406(12) Uiso 1 d . . .
H5 H 0.874 0.2024 0.6921 0.061 Uiso 1 calc R . .
C74 C 0.8629(6) -0.3181(4) 0.5837(2) 0.054(2) Uiso 1 d . . .
O8 O 1.0469(4) 0.3279(2) 0.69594(13) 0.0470(13) Uiso 1 d . . .
H8 H 1.0038 0.347 0.7064 0.071 Uiso 1 calc R . .
C108 C 0.6144(6) 0.8325(4) 0.5926(2) 0.054(2) Uiso 1 d . . .
H10A H 0.5572 0.8582 0.5953 0.08 Uiso 1 calc R . .
H10B H 0.6759 0.8496 0.602 0.08 Uiso 1 calc R . .
H10C H 0.6 0.7976 0.6047 0.08 Uiso 1 calc R . .
N1 N 0.6407(11) 0.8105(7) 0.5281(4) 0.151(5) Uiso 1 d . . .
C73 C 0.9094(14) -0.2825(8) 0.5568(5) 0.161(7) Uiso 1 d . . .
H73A H 0.8578 -0.2574 0.5474 0.242 Uiso 1 calc R . .
H73B H 0.9364 -0.3063 0.5387 0.242 Uiso 1 calc R . .
H73C H 0.9645 -0.2603 0.5666 0.242 Uiso 1 calc R . .
C84A C 0.3808(6) -0.0396(4) 0.54166(19) 0.0444(19) Uiso 1 d . . .
C70 C 0.3580(6) -0.3172(4) 0.5768(2) 0.053(2) Uiso 1 d . . .
O7 O 0.8430(3) 0.3493(2) 0.71239(11) 0.0330(11) Uiso 1 d . . .
C71 C 0.3684(9) -0.2785(5) 0.5455(3) 0.089(3) Uiso 1 d . . .
H71A H 0.3469 -0.2988 0.5251 0.134 Uiso 1 calc R . .
H71B H 0.4393 -0.2669 0.543 0.134 Uiso 1 calc R . .
H71C H 0.3255 -0.2454 0.5485 0.134 Uiso 1 calc R . .
S8 S 0.56896(15) -0.11271(8) 0.79744(5) 0.0436(5) Uani 1 d . . .
S9 S 0.38838(14) -0.00811(9) 0.79159(4) 0.0404(5) Uani 1 d . . .
C101 C 0.5914(5) -0.0407(3) 0.80535(16) 0.0323(15) Uiso 1 d . . .
C104 C 0.7663(5) 0.0916(3) 0.82040(16) 0.0325(15) Uiso 1 d . . .
C67 C 0.8691(5) 0.3458(3) 0.77315(17) 0.0352(16) Uiso 1 d . . .
H67A H 0.8566 0.3662 0.7946 0.042 Uiso 1 calc R . .
H67B H 0.9427 0.3474 0.7683 0.042 Uiso 1 calc R . .
C68 C 0.8367(5) 0.2838(3) 0.77758(17) 0.0336(16) Uiso 1 d . . .
H68A H 0.844 0.2634 0.7558 0.04 Uiso 1 calc R . .
H68B H 0.765 0.2816 0.785 0.04 Uiso 1 calc R . .
C103 C 0.6880(5) 0.0532(3) 0.81999(17) 0.0363(16) Uiso 1 d . . .
C105 C 0.9506(5) 0.1362(3) 0.81311(16) 0.0300(15) Uiso 1 d . . .
C93 C 1.0935(6) 0.1818(4) 0.53611(19) 0.0472(19) Uiso 1 d . . .
C58 C 0.4480(5) 0.0095(3) 0.72197(18) 0.0408(17) Uiso 1 d . . .
H58A H 0.4426 0.0346 0.7021 0.049 Uiso 1 calc R . .
H58B H 0.5197 0.0092 0.7295 0.049 Uiso 1 calc R . .
C59 C 0.3798(6) 0.0321(4) 0.75120(18) 0.0428(18) Uiso 1 d . . .
H59A H 0.3083 0.0318 0.7434 0.051 Uiso 1 calc R . .
H59B H 0.3987 0.0714 0.7558 0.051 Uiso 1 calc R . .
C77 C 0.8809(6) -0.0285(4) 0.5534(2) 0.051(2) Uiso 1 d . . .
C62 C 0.6755(6) -0.1306(3) 0.76893(19) 0.0446(19) Uiso 1 d . . .
H62A H 0.6694 -0.1096 0.7473 0.053 Uiso 1 calc R . .
H62B H 0.7408 -0.1204 0.7797 0.053 Uiso 1 calc R . .
C61 C 0.6721(5) -0.1945(3) 0.76193(17) 0.0335(16) Uiso 1 d . . .
H61A H 0.686 -0.2146 0.7834 0.04 Uiso 1 calc R . .
H61B H 0.6027 -0.2046 0.7545 0.04 Uiso 1 calc R . .
C90 C 0.5773(7) 0.1451(4) 0.5537(2) 0.070(3) Uiso 1 d . . .
H90A H 0.5245 0.1394 0.5366 0.105 Uiso 1 calc R . .
H90B H 0.5991 0.1088 0.5627 0.105 Uiso 1 calc R . .
H90C H 0.6354 0.1642 0.5434 0.105 Uiso 1 calc R . .
C102 C 0.5181(5) 0.0019(3) 0.80281(17) 0.0375(17) Uiso 1 d . . .
C65 C 1.1035(6) 0.1225(3) 0.76370(17) 0.0419(17) Uiso 1 d . . .
H65A H 1.1769 0.1219 0.7584 0.05 Uiso 1 calc R . .
H65B H 1.0761 0.0846 0.7596 0.05 Uiso 1 calc R . .
C94 C 1.1429(8) 0.2361(5) 0.5206(3) 0.083(3) Uiso 1 d . . .
H94A H 1.1547 0.2305 0.4962 0.125 Uiso 1 calc R . .
H94B H 1.2077 0.2436 0.5319 0.125 Uiso 1 calc R . .
H94C H 1.0971 0.2679 0.5239 0.125 Uiso 1 calc R . .
C63 C 1.0787(6) 0.1542(3) 0.70230(18) 0.0429(18) Uiso 1 d . . .
H63A H 1.153 0.1576 0.6992 0.051 Uiso 1 calc R . .
H63B H 1.0574 0.1162 0.6952 0.051 Uiso 1 calc R . .
C57 C 0.4161(6) -0.0501(3) 0.71174(18) 0.0422(18) Uiso 1 d . . .
H57A H 0.4179 -0.0744 0.7321 0.051 Uiso 1 calc R . .
H57B H 0.3453 -0.0492 0.7033 0.051 Uiso 1 calc R . .
C66 C 0.8118(5) 0.3744(3) 0.74462(17) 0.0381(17) Uiso 1 d . . .
H66A H 0.7378 0.3696 0.7479 0.046 Uiso 1 calc R . .
H66B H 0.8272 0.415 0.7445 0.046 Uiso 1 calc R . .
C85 C 0.6474(6) 0.4514(4) 0.5943(2) 0.049(2) Uiso 1 d . . .
C64 C 1.0489(5) 0.1653(3) 0.73954(17) 0.0384(17) Uiso 1 d . . .
H64A H 0.9745 0.1618 0.7421 0.046 Uiso 1 calc R . .
H64B H 1.0684 0.2039 0.7459 0.046 Uiso 1 calc R . .
C95 C 1.1678(8) 0.1326(5) 0.5307(3) 0.081(3) Uiso 1 d . . .
H95A H 1.1831 0.1289 0.5064 0.121 Uiso 1 calc R . .
H95B H 1.1367 0.0979 0.5389 0.121 Uiso 1 calc R . .
H95C H 1.2306 0.1397 0.5433 0.121 Uiso 1 calc R . .
C79 C 0.8263(8) 0.0196(5) 0.5347(3) 0.085(3) Uiso 1 d . . .
H79A H 0.858 0.0255 0.5125 0.128 Uiso 1 calc R . .
H79B H 0.8316 0.0539 0.5482 0.128 Uiso 1 calc R . .
H79C H 0.7547 0.0099 0.5316 0.128 Uiso 1 calc R . .
C87 C 0.7248(10) 0.4651(6) 0.5666(3) 0.110(4) Uiso 1 d . . .
H87A H 0.7607 0.4309 0.56 0.165 Uiso 1 calc R . .
H87B H 0.7736 0.4925 0.5753 0.165 Uiso 1 calc R . .
H87C H 0.6897 0.4807 0.5468 0.165 Uiso 1 calc R . .
C89 C 0.5344(6) 0.1816(4) 0.5832(2) 0.053(2) Uiso 1 d . . .
C92 C 0.4940(8) 0.2376(5) 0.5689(3) 0.080(3) Uiso 1 d . . .
H92A H 0.4672 0.2605 0.5875 0.12 Uiso 1 calc R . .
H92B H 0.4398 0.2301 0.5524 0.12 Uiso 1 calc R . .
H92C H 0.5493 0.2577 0.5576 0.12 Uiso 1 calc R . .
C88 C 0.5784(12) 0.4075(7) 0.5746(4) 0.138(5) Uiso 1 d . . .
H88A H 0.5237 0.3947 0.5896 0.206 Uiso 1 calc R . .
H88B H 0.6198 0.3754 0.5677 0.206 Uiso 1 calc R . .
H88C H 0.5492 0.4253 0.5544 0.206 Uiso 1 calc R . .
C91 C 0.4422(7) 0.1493(5) 0.6000(2) 0.070(3) Uiso 1 d . . .
H91A H 0.4141 0.1718 0.6185 0.106 Uiso 1 calc R . .
H91B H 0.4658 0.1134 0.6089 0.106 Uiso 1 calc R . .
H91C H 0.3895 0.1428 0.5828 0.106 Uiso 1 calc R . .
C100 C 1.1815(7) 0.4402(4) 0.5710(2) 0.062(2) Uiso 1 d . . .
C112 C 0.1234(12) 0.8165(7) 0.9382(5) 0.128(5) Uiso 1 d . . .
C111 C 0.1170(8) 0.8065(5) 0.9041(3) 0.079(3) Uiso 1 d . . .
H11A H 0.1061 0.8419 0.8921 0.119 Uiso 1 calc R . .
H11B H 0.0601 0.7812 0.8996 0.119 Uiso 1 calc R . .
H11C H 0.1802 0.7893 0.8962 0.119 Uiso 1 calc R . .
C80 C 0.9957(9) -0.0095(6) 0.5589(3) 0.100(4) Uiso 1 d . . .
H80A H 1.0269 -0.0015 0.5368 0.15 Uiso 1 calc R . .
H80B H 1.0333 -0.0396 0.5702 0.15 Uiso 1 calc R . .
H80C H 0.9974 0.0242 0.573 0.15 Uiso 1 calc R . .
C107 C 0.6291(9) 0.8210(5) 0.5579(3) 0.086(3) Uiso 1 d . . .
N3 N 0.1142(12) 0.8357(7) 0.9689(4) 0.166(5) Uiso 1 d . . .
C72A C 0.4184(9) -0.3719(5) 0.5719(3) 0.095(3) Uiso 1 d . . .
H72A H 0.3945 -0.391 0.5513 0.143 Uiso 1 calc R . .
H72B H 0.4084 -0.3963 0.5916 0.143 Uiso 1 calc R . .
H72C H 0.4907 -0.3632 0.5695 0.143 Uiso 1 calc R . .
C69 C 0.2416(8) -0.3327(5) 0.5810(3) 0.087(3) Uiso 1 d . . .
H69A H 0.2185 -0.3533 0.5609 0.13 Uiso 1 calc R . .
H69B H 0.2017 -0.2984 0.5835 0.13 Uiso 1 calc R . .
H69C H 0.2327 -0.3561 0.6013 0.13 Uiso 1 calc R . .
C96 C 0.9937(7) 0.1707(5) 0.5151(3) 0.072(3) Uiso 1 d . . .
H96A H 1.0104 0.1683 0.4909 0.108 Uiso 1 calc R . .
H96B H 0.9459 0.2015 0.5188 0.108 Uiso 1 calc R . .
H96C H 0.9629 0.1355 0.5225 0.108 Uiso 1 calc R . .
C97B C 1.2347(16) 0.4907(10) 0.5795(5) 0.078(6) Uiso 0.5 d P . .
C99B C 1.267(2) 0.3973(12) 0.5513(6) 0.101(7) Uiso 0.5 d P . .
C82B C 0.477(2) -0.0496(12) 0.5201(7) 0.100(8) Uiso 0.5 d P . .
C82A C 0.4230(18) -0.0926(11) 0.5231(6) 0.088(7) Uiso 0.5 d P . .
C78 C 0.8777(11) -0.0810(7) 0.5312(4) 0.121(5) Uiso 1 d . . .
H78A H 0.9068 -0.0727 0.5089 0.182 Uiso 1 calc R . .
H78B H 0.8072 -0.0932 0.5285 0.182 Uiso 1 calc R . .
H78C H 0.917 -0.1108 0.5421 0.182 Uiso 1 calc R . .
Cl1 Cl 0.7880(3) 0.07675(16) 0.72795(9) 0.1110(10) Uiso 1 d . . .
Cl2 Cl 0.9504(3) -0.00673(17) 0.72059(9) 0.1136(11) Uiso 1 d . . .
C106 C 0.8831(5) 0.1810(3) 0.81214(17) 0.0337(15) Uiso 1 d . . .
C60 C 0.7473(6) -0.2141(4) 0.73509(17) 0.0428(18) Uiso 1 d . . .
H60A H 0.816 -0.2001 0.7406 0.051 Uiso 1 calc R . .
H60B H 0.7497 -0.2555 0.7348 0.051 Uiso 1 calc R . .
C144 C 0.8267(8) 0.0081(5) 0.7365(3) 0.084(3) Uiso 1 d . . .
H14A H 0.7776 -0.0183 0.7261 0.101 Uiso 1 calc R . .
H14B H 0.826 0.0019 0.7614 0.101 Uiso 1 calc R . .
C86 C 0.5892(12) 0.5008(7) 0.6065(4) 0.138(5) Uiso 1 d . . .
H86A H 0.5404 0.4889 0.6238 0.207 Uiso 1 calc R . .
H86B H 0.5529 0.5178 0.5875 0.207 Uiso 1 calc R . .
H86C H 0.636 0.5282 0.6164 0.207 Uiso 1 calc R . .
C38A C 1.0686(6) 0.4352(4) 0.62650(19) 0.0474(19) Uiso 1 d . . .
H38A H 1.0411 0.4704 0.6203 0.057 Uiso 1 calc R . .
C76 C 0.7746(13) -0.3496(8) 0.5648(4) 0.155(6) Uiso 1 d . . .
H76A H 0.7205 -0.323 0.5593 0.233 Uiso 1 calc R . .
H76B H 0.7476 -0.379 0.5796 0.233 Uiso 1 calc R . .
H76C H 0.8007 -0.3663 0.5439 0.233 Uiso 1 calc R . .
C75 C 0.9445(16) -0.3572(10) 0.5943(5) 0.193(8) Uiso 1 d . . .
H75A H 0.919 -0.3819 0.6122 0.29 Uiso 1 calc R . .
H75B H 1.0025 -0.3358 0.6029 0.29 Uiso 1 calc R . .
H75C H 0.9659 -0.3797 0.5748 0.29 Uiso 1 calc R . .
C98B C 1.0929(18) 0.4356(11) 0.5460(6) 0.086(6) Uiso 0.5 d P . .
C81B C 0.2950(17) -0.0791(10) 0.5281(5) 0.080(6) Uiso 0.5 d P . .
C83A C 0.4290(17) 0.0131(11) 0.5268(6) 0.083(6) Uiso 0.5 d P . .
C81A C 0.2606(17) -0.0318(11) 0.5382(5) 0.081(6) Uiso 0.5 d P . .
C109 C 0.1102(7) 0.8228(4) 0.5548(3) 0.069(3) Uiso 1 d . . .
N2 N 0.1113(6) 0.8334(4) 0.5815(2) 0.079(2) Uiso 1 d . . .
C110 C 0.1073(11) 0.8080(7) 0.5175(3) 0.119(4) Uiso 1 d . . .
H11D H 0.0407 0.7923 0.5119 0.179 Uiso 1 calc R . .
H11E H 0.1601 0.7804 0.5125 0.179 Uiso 1 calc R . .
H11F H 0.1191 0.8418 0.504 0.179 Uiso 1 calc R . .
C99A C 1.1528(18) 0.4079(11) 0.5388(6) 0.084(6) Uiso 0.5 d P . .
C97A C 1.2957(19) 0.4561(11) 0.5741(6) 0.092(7) Uiso 0.5 d P . .
C83B C 0.335(2) 0.0202(13) 0.5385(7) 0.108(8) Uiso 0.5 d P . .
N4 N 0.3868(9) 0.1687(5) 0.7075(3) 0.113(3) Uiso 1 d . . .
C114 C 0.4641(11) 0.1716(6) 0.7187(4) 0.106(4) Uiso 1 d . . .
C113 C 0.5646(10) 0.1772(6) 0.7362(3) 0.108(4) Uiso 1 d . . .
H11G H 0.5722 0.1471 0.7529 0.162 Uiso 1 calc R . .
H11H H 0.5681 0.2135 0.7478 0.162 Uiso 1 calc R . .
H11I H 0.6192 0.1747 0.7194 0.162 Uiso 1 calc R . .
C117 C 0.2754(8) 0.0754(5) 0.6587(3) 0.020(3) Uiso 0.5 d P . .
C116 C 0.2180(13) 0.0536(8) 0.6290(4) 0.055(4) Uiso 0.5 d P . .
N5A N 0.1726(12) -0.0019(8) 0.6838(4) 0.077(5) Uiso 0.5 d P . .
N5B N 0.1192(14) -0.0109(8) 0.6513(4) 0.086(5) Uiso 0.5 d P . .
C115 C 0.2024(19) 0.0267(11) 0.6606(6) 0.195(9) Uiso 1 d . . .
O2 O 0.7073(3) -0.0790(2) 0.68560(12) 0.0431(12) Uiso 1 d . . .
H2 H 0.7403 -0.1045 0.6951 0.065 Uiso 1 calc R . .
O1 O 0.4824(3) -0.0744(2) 0.68509(12) 0.0383(11) Uiso 1 d . . .
C22 C 0.7010(5) -0.2733(3) 0.66261(17) 0.0348(16) Uiso 1 d . . .
O3 O 0.4839(3) -0.1946(2) 0.69767(11) 0.0399(12) Uiso 1 d . . .
H3 H 0.4483 -0.1659 0.7001 0.06 Uiso 1 calc R . .
C9 C 0.4854(5) -0.0169(3) 0.59639(18) 0.0398(17) Uiso 1 d . . .
H9 H 0.5215 0.01 0.5834 0.048 Uiso 1 calc R . .
O4 O 0.7165(3) -0.1933(2) 0.70179(11) 0.0392(11) Uiso 1 d . . .
C1 C 0.8391(5) -0.0969(3) 0.64247(18) 0.0361(17) Uiso 1 d . . .
C12 C 0.3743(5) -0.0973(3) 0.63589(15) 0.0276(15) Uiso 1 d . . .
C50 C 0.8774(5) 0.1314(3) 0.64185(18) 0.0391(17) Uiso 1 d . . .
H50A H 0.8644 0.0966 0.6289 0.047 Uiso 1 calc R . .
H50B H 0.8921 0.1209 0.6657 0.047 Uiso 1 calc R . .
C33 C 0.8431(5) 0.4178(3) 0.66726(17) 0.0362(17) Uiso 1 d . . .
C49 C 1.0410(5) 0.1939(3) 0.64660(17) 0.0379(17) Uiso 1 d . . .
C27 C 0.7519(5) -0.2241(3) 0.67329(16) 0.0330(16) Uiso 1 d . . .
C30 C 0.6564(5) 0.3765(3) 0.64269(17) 0.0366(17) Uiso 1 d . . .
H30 H 0.5935 0.3623 0.6348 0.044 Uiso 1 calc R . .
C31 C 0.6985(6) 0.4235(3) 0.62537(18) 0.0416(18) Uiso 1 d . . .
C13 C 0.4539(5) -0.0640(3) 0.65107(16) 0.0327(16) Uiso 1 d . . .
C35 C 0.7019(5) 0.3497(3) 0.67083(16) 0.0346(16) Uiso 1 d . . .
C52 C 0.7076(6) 0.1606(4) 0.61425(19) 0.0435(18) Uiso 1 d . . .
H52 H 0.7212 0.1328 0.5977 0.052 Uiso 1 calc R . .
C29 C 0.6551(5) 0.2956(3) 0.68654(17) 0.0334(16) Uiso 1 d . . .
H29A H 0.6875 0.2878 0.7087 0.04 Uiso 1 calc R . .
H29B H 0.5816 0.3013 0.6905 0.04 Uiso 1 calc R . .
C7 C 0.6067(5) 0.0058(3) 0.64509(18) 0.0414(17) Uiso 1 d . . .
H7A H 0.6031 0.0071 0.6702 0.05 Uiso 1 calc R . .
H7B H 0.6074 0.0447 0.6365 0.05 Uiso 1 calc R . .
C48 C 0.9721(5) 0.1624(3) 0.62629(16) 0.0321(15) Uiso 1 d . . .
C32 C 0.7935(6) 0.4425(4) 0.63811(19) 0.0453(19) Uiso 1 d . . .
H32 H 0.826 0.4728 0.6269 0.054 Uiso 1 calc R . .
C55 C 0.6710(5) 0.2456(3) 0.66261(16) 0.0300(15) Uiso 1 d . . .
C51 C 0.7801(5) 0.1695(3) 0.64081(16) 0.0323(15) Uiso 1 d . . .
C6 C 0.7512(5) -0.0670(3) 0.65389(16) 0.0326(15) Uiso 1 d . . .
C24 C 0.8235(5) -0.2840(3) 0.61491(18) 0.0378(17) Uiso 1 d . . .
C44 C 1.1210(5) 0.2253(3) 0.63153(17) 0.0373(17) Uiso 1 d . . .
C3 C 0.8353(5) -0.0408(3) 0.58876(18) 0.0372(17) Uiso 1 d . . .
C5 C 0.7056(5) -0.0245(3) 0.63402(16) 0.0335(16) Uiso 1 d . . .
C17 C 0.5066(5) -0.2731(3) 0.65956(17) 0.0343(16) Uiso 1 d . . .
C26 C 0.8354(5) -0.2013(3) 0.65458(17) 0.0350(16) Uiso 1 d . . .
C15 C 0.3732(5) -0.2025(3) 0.64715(16) 0.0325(16) Uiso 1 d . . .
C2 C 0.8784(6) -0.0831(3) 0.61034(18) 0.0421(18) Uiso 1 d . . .
H21 H 0.9364 -0.1027 0.6025 0.051 Uiso 1 calc R . .
C37 C 1.0349(6) 0.4101(3) 0.65665(18) 0.0418(18) Uiso 1 d . . .
C43 C 1.1866(6) 0.2678(4) 0.6522(2) 0.048(2) Uiso 1 d . . .
H43A H 1.1805 0.2598 0.6768 0.058 Uiso 1 calc R . .
H43B H 1.2588 0.264 0.6457 0.058 Uiso 1 calc R . .
C47 C 0.9899(5) 0.1588(3) 0.59051(18) 0.0424(18) Uiso 1 d . . .
H47 H 0.9452 0.137 0.577 0.051 Uiso 1 calc R . .
C18 C 0.4731(5) -0.3036(3) 0.63056(17) 0.0369(17) Uiso 1 d . . .
H18 H 0.5055 -0.3379 0.6253 0.044 Uiso 1 calc R . .
C8 C 0.5128(5) -0.0250(3) 0.63101(17) 0.0360(17) Uiso 1 d . . .
C14 C 0.3211(5) -0.1461(3) 0.65472(17) 0.0347(16) Uiso 1 d . . .
H14C H 0.3227 -0.1389 0.6795 0.042 Uiso 1 calc R . .
H14D H 0.2491 -0.148 0.6475 0.042 Uiso 1 calc R . .
C25 C 0.8698(5) -0.2331(3) 0.62612(17) 0.0365(17) Uiso 1 d . . .
H25 H 0.927 -0.2197 0.6139 0.044 Uiso 1 calc R . .
C36 C 0.9496(5) 0.4388(4) 0.6775(2) 0.0467(19) Uiso 1 d . . .
H36A H 0.9606 0.4314 0.702 0.056 Uiso 1 calc R . .
H36B H 0.9532 0.4798 0.674 0.056 Uiso 1 calc R . .
C53 C 0.6162(5) 0.1918(3) 0.61165(17) 0.0353(16) Uiso 1 d . . .
C56 C 0.7611(5) 0.2119(3) 0.66479(16) 0.0326(16) Uiso 1 d . . .
C28 C 0.8856(6) -0.1456(3) 0.66337(18) 0.0429(18) Uiso 1 d . . .
H28A H 0.9593 -0.148 0.6587 0.051 Uiso 1 calc R . .
H28B H 0.8768 -0.1379 0.6879 0.051 Uiso 1 calc R . .
C23 C 0.7375(5) -0.3024(3) 0.63388(17) 0.0379(17) Uiso 1 d . . .
H23 H 0.7035 -0.3354 0.6269 0.045 Uiso 1 calc R . .
C41 C 1.1497(5) 0.3287(3) 0.64484(18) 0.0398(18) Uiso 1 d . . .
C19 C 0.3937(5) -0.2847(3) 0.60937(17) 0.0354(16) Uiso 1 d . . .
C39 C 1.1431(6) 0.4100(4) 0.6044(2) 0.050(2) Uiso 1 d . . .
C16 C 0.4548(5) -0.2226(3) 0.66825(16) 0.0321(16) Uiso 1 d . . .
C10 C 0.4046(5) -0.0480(3) 0.58027(17) 0.0348(16) Uiso 1 d . . .
C40 C 1.1830(6) 0.3588(4) 0.6151(2) 0.051(2) Uiso 1 d . . .
H40 H 1.2357 0.3427 0.6019 0.061 Uiso 1 calc R . .
C4 C 0.7494(5) -0.0119(3) 0.60136(16) 0.0343(16) Uiso 1 d . . .
H4 H 0.7197 0.0167 0.5879 0.041 Uiso 1 calc R . .
C34 C 0.7938(5) 0.3735(3) 0.68314(16) 0.0304(15) Uiso 1 d . . .
C46 C 1.0720(5) 0.1866(3) 0.57470(17) 0.0385(17) Uiso 1 d . . .
C45 C 1.1370(6) 0.2213(3) 0.59653(19) 0.0444(19) Uiso 1 d . . .
H45 H 1.1913 0.2416 0.5866 0.053 Uiso 1 calc R . .
C54 C 0.6002(6) 0.2339(3) 0.63600(17) 0.0402(17) Uiso 1 d . . .
H54 H 0.5399 0.2555 0.6347 0.048 Uiso 1 calc R . .
C11 C 0.3524(5) -0.0876(3) 0.60066(17) 0.0347(16) Uiso 1 d . . .
H11 H 0.2999 -0.1088 0.5904 0.042 Uiso 1 calc R . .
C42 C 1.0758(5) 0.3561(3) 0.66589(17) 0.0392(17) Uiso 1 d . . .
C21 C 0.6006(5) -0.2939(3) 0.67984(18) 0.0391(16) Uiso 1 d . . .
H21A H 0.6002 -0.3353 0.6808 0.047 Uiso 1 calc R . .
H21B H 0.5973 -0.2796 0.7034 0.047 Uiso 1 calc R . .
C98A C 1.1212(18) 0.4999(10) 0.5648(6) 0.089(6) Uiso 0.5 d P . .
C20 C 0.3453(5) -0.2344(3) 0.61805(18) 0.0373(17) Uiso 1 d . . .
H20 H 0.2919 -0.2211 0.604 0.045 Uiso 1 calc R . .

loop_
_atom_site_aniso_label
_atom_site_aniso_U_11
_atom_site_aniso_U_22
_atom_site_aniso_U_33
_atom_site_aniso_U_23
_atom_site_aniso_U_13
_atom_site_aniso_U_12
S3 0.0397(10) 0.0273(11) 0.0474(10) 0.0017(9) -0.0057(8) 0.0003(8)
S1 0.0437(10) 0.0257(11) 0.0508(10) 0.0018(9) -0.0144(8) -0.0096(8)
S2 0.0349(10) 0.0465(13) 0.0428(10) 0.0033(9) -0.0100(8) -0.0042(8)
S4 0.0435(10) 0.0243(11) 0.0484(10) -0.0009(9) -0.0055(8) -0.0025(8)
S5 0.0377(10) 0.0260(11) 0.0495(10) -0.0034(9) 0.0025(8) -0.0006(7)
S6 0.0390(10) 0.0266(11) 0.0466(10) -0.0054(9) 0.0016(8) -0.0016(8)
S8 0.0480(11) 0.0286(12) 0.0542(11) -0.0073(9) 0.0112(8) -0.0100(8)
S9 0.0376(10) 0.0427(13) 0.0408(9) -0.0060(9) 0.0069(8) -0.0071(8)

loop_
_geom_bond_atom_site_label_1
_geom_bond_atom_site_label_2
_geom_bond_distance
_geom_bond_site_symmetry_2
_geom_bond_publ_flag
S3 C105 1.752(7) . ?
S3 C104 1.778(7) . ?
S1 C106 1.761(7) . ?
S1 C68 1.823(7) . ?
S2 C105 1.756(6) . ?
S2 C65 1.824(7) . ?
S4 C101 1.763(7) . ?
S4 C103 1.769(8) . ?
S5 C104 1.753(7) . ?
S5 C106 1.767(7) . ?
S6 C103 1.755(7) . ?
S6 C102 1.773(8) . ?
O6 C49 1.397(8) . ?
O6 C63 1.456(9) . ?
O5 C56 1.367(8) . ?
C74 C75 1.46(2) . ?
C74 C73 1.460(18) . ?
C74 C24 1.532(11) . ?
C74 C76 1.540(18) . ?
O8 C42 1.386(8) . ?
C108 C107 1.377(14) . ?
N1 C107 1.184(16) . ?
C84A C83A 1.50(2) . ?
C84A C82B 1.52(3) . ?
C84A C83B 1.53(3) . ?
C84A C10 1.533(10) . ?
C84A C82A 1.53(2) . ?
C84A C81B 1.53(2) . ?
C84A C81A 1.57(2) . ?
C70 C72A 1.512(14) . ?
C70 C71 1.519(13) . ?
C70 C19 1.538(10) . ?
C70 C69 1.554(13) . ?
O7 C34 1.414(8) . ?
O7 C66 1.433(8) . ?
S8 C101 1.738(7) . ?
S8 C62 1.810(7) . ?
S9 C102 1.746(7) . ?
S9 C59 1.824(7) . ?
C101 C102 1.379(9) . ?
C104 C103 1.353(9) . ?
C67 C66 1.486(9) . ?
C67 C68 1.520(10) . ?
C105 C106 1.363(9) . ?
C93 C95 1.513(13) . ?
C93 C46 1.518(10) . ?
C93 C94 1.544(13) . ?
C93 C96 1.545(12) . ?
C58 C57 1.507(10) . ?
C58 C59 1.526(10) . ?
C77 C78 1.498(16) . ?
C77 C79 1.511(14) . ?
C77 C3 1.515(10) . ?
C77 C80 1.562(14) . ?
C62 C61 1.521(11) . ?
C61 C60 1.493(9) . ?
C90 C89 1.527(12) . ?
C65 C64 1.540(10) . ?
C63 C64 1.510(9) . ?
C57 O1 1.454(8) . ?
C85 C86 1.457(17) . ?
C85 C87 1.497(14) . ?
C85 C31 1.516(11) . ?
C85 C88 1.559(17) . ?
C89 C92 1.516(13) . ?
C89 C53 1.542(10) . ?
C89 C91 1.552(12) . ?
C100 C97B 1.41(2) . ?
C100 C98B 1.50(2) . ?
C100 C99A 1.50(2) . ?
C100 C97A 1.53(3) . ?
C100 C39 1.551(12) . ?
C100 C98A 1.62(2) . ?
C100 C99B 1.68(3) . ?
C112 N3 1.270(19) . ?
C112 C111 1.338(18) . ?
C97B C97A 1.15(3) . ?
C97B C98A 1.59(3) . ?
C99B C99A 1.57(3) . ?
C99B C97A 1.67(4) . ?
C82B C82A 1.23(3) . ?
C82B C83A 1.62(3) . ?
C82A C81B 1.69(3) . ?
Cl1 C144 1.716(12) . ?
Cl2 C144 1.746(11) . ?
C60 O4 1.431(8) . ?
C38A C37 1.374(10) . ?
C38A C39 1.413(11) . ?
C98B C99A 1.05(3) . ?
C98B C98A 1.71(3) . ?
C81B C81A 1.25(3) . ?
C83A C83B 1.31(3) . ?
C81A C83B 1.55(4) . ?
C109 N2 1.060(11) . ?
C109 C110 1.480(16) . ?
N4 C114 1.091(14) . ?
C114 C113 1.468(18) . ?
C117 C116 1.46(2) . ?
C117 C115 1.48(3) . ?
C116 C115 1.38(3) . ?
N5A C115 1.18(3) . ?
N5A N5B 1.45(2) . ?
N5B C115 1.44(3) . ?
O2 C6 1.377(8) . ?
O1 C13 1.384(8) . ?
C22 C23 1.383(9) . ?
C22 C27 1.390(10) . ?
C22 C21 1.535(10) . ?
O3 C16 1.364(8) . ?
C9 C8 1.395(9) . ?
C9 C10 1.417(10) . ?
O4 C27 1.392(8) . ?
C1 C2 1.377(10) . ?
C1 C6 1.403(9) . ?
C1 C28 1.521(10) . ?
C12 C11 1.407(9) . ?
C12 C13 1.417(9) . ?
C12 C14 1.518(9) . ?
C50 C51 1.541(10) . ?
C50 C48 1.544(10) . ?
C33 C34 1.363(10) . ?
C33 C32 1.417(10) . ?
C33 C36 1.514(10) . ?
C49 C44 1.394(10) . ?
C49 C48 1.397(10) . ?
C27 C26 1.403(9) . ?
C30 C35 1.385(9) . ?
C30 C31 1.397(10) . ?
C31 C32 1.395(10) . ?
C13 C8 1.418(10) . ?
C35 C34 1.395(9) . ?
C35 C29 1.528(10) . ?
C52 C53 1.391(10) . ?
C52 C51 1.403(10) . ?
C29 C55 1.505(10) . ?
C7 C8 1.512(10) . ?
C7 C5 1.523(10) . ?
C48 C47 1.401(9) . ?
C55 C54 1.401(9) . ?
C55 C56 1.409(9) . ?
C51 C56 1.379(9) . ?
C6 C5 1.388(9) . ?
C24 C23 1.398(10) . ?
C24 C25 1.401(10) . ?
C44 C45 1.369(10) . ?
C44 C43 1.532(11) . ?
C3 C4 1.388(9) . ?
C3 C2 1.408(10) . ?
C5 C4 1.412(9) . ?
C17 C18 1.396(9) . ?
C17 C16 1.399(10) . ?
C17 C21 1.524(9) . ?
C26 C25 1.400(9) . ?
C26 C28 1.496(10) . ?
C15 C20 1.396(9) . ?
C15 C16 1.413(9) . ?
C15 C14 1.511(10) . ?
C37 C42 1.416(11) . ?
C37 C36 1.521(10) . ?
C43 C41 1.530(11) . ?
C47 C46 1.386(10) . ?
C18 C19 1.384(9) . ?
C53 C54 1.378(10) . ?
C41 C42 1.407(10) . ?
C41 C40 1.414(11) . ?
C19 C20 1.376(10) . ?
C39 C40 1.369(12) . ?
C10 C11 1.389(10) . ?
C46 C45 1.441(10) . ?
